data_2234183
loop_
_publ_author_name
'Sayen, St\'ephanie'
'Guillon, Emmanuel'

_publ_section_title
;
 Tetrakis{2-[2-(2,6-dichloroanilino)phenyl]ethanoato-\k^2^<i>O</i>:<i>O</i>'}bis[(dimethyl
 sulfoxide-\k<i>O</i>)copper(II)](<i>Cu</i>---<i>Cu</i>): a binuclear
 Cu^II^ complex with the non-steroidal anti-inflammatory drug diclofenac
;
_journal_coeditor_code GG2076
_journal_issue 4
_journal_name_full 'Acta Crystallographica Section E'
_journal_page_first m474
_journal_page_last m475
_journal_paper_doi 10.1107/S160053681201152X
_journal_volume 68
_journal_year 2012
_chemical_formula_iupac '[Cu2 (C14 H10 Cl2 N1 O2)4 (C2 H6 O S)2]'
_chemical_formula_moiety 'C60 H52 Cl8 Cu2 N4 O10 S2'
_chemical_formula_sum 'C60 H52 Cl8 Cu2 N4 O10 S2'
_chemical_formula_weight 1463.90
_chemical_name_systematic
;
Tetrakis{2-[2-(2,6-dichloroanilino)phenyl]ethanoato-
\k^2^<i>O</i>:<i>O</i>'}bis[(dimethyl
sulfoxide-\k<i>O</i>)copper(II)](<i>Cu</i>---<i>Cu</i>)
;
_space_group_IT_number 2
_symmetry_cell_setting triclinic
_symmetry_space_group_name_Hall '-P 1'
_symmetry_space_group_name_H-M 'P -1'
_atom_sites_solution_hydrogens geom
_atom_sites_solution_primary direct
_atom_sites_solution_secondary difmap
_audit_creation_method SHELXL-97
_cell_angle_alpha 81.605(5)
_cell_angle_beta 75.561(5)
_cell_angle_gamma 68.489(5)
_cell_formula_units_Z 1
_cell_length_a 10.357(5)
_cell_length_b 12.787(5)
_cell_length_c 12.925(5)
_cell_measurement_reflns_used 19895
_cell_measurement_temperature 100(2)
_cell_measurement_theta_max 33.3212
_cell_measurement_theta_min 2.9684
_cell_volume 1539.4(11)
_computing_cell_refinement
;
CrysAlis PRO (Oxford Diffraction, 2010)
;
_computing_data_collection
;
CrysAlis PRO (Oxford Diffraction, 2010)
;
_computing_data_reduction
;
CrysAlis PRO (Oxford Diffraction, 2010)
;
_computing_molecular_graphics 'SHELXTL (Sheldrick, 2008)'
_computing_publication_material 'SHELXL97 (Sheldrick, 2008)'
_computing_structure_refinement 'SHELXL97 (Sheldrick, 2008)'
_computing_structure_solution 'SHELXS97 (Sheldrick, 2008)'
_diffrn_ambient_temperature 100(2)
_diffrn_detector_area_resol_mean 10.4508
_diffrn_measured_fraction_theta_full 0.999
_diffrn_measured_fraction_theta_max 0.902
_diffrn_measurement_device_type 'Oxford Diffraction SuperNova Atlas'
_diffrn_measurement_method CCD
_diffrn_radiation_monochromator mirror
_diffrn_radiation_source 'SuperNova (Mo) X-ray Source'
_diffrn_radiation_type MoK\a
_diffrn_radiation_wavelength 0.71073
_diffrn_reflns_av_R_equivalents 0.0297
_diffrn_reflns_av_sigmaI/netI 0.0294
_diffrn_reflns_limit_h_max 15
_diffrn_reflns_limit_h_min -15
_diffrn_reflns_limit_k_max 19
_diffrn_reflns_limit_k_min -18
_diffrn_reflns_limit_l_max 19
_diffrn_reflns_limit_l_min -19
_diffrn_reflns_number 42084
_diffrn_reflns_theta_full 25.00
_diffrn_reflns_theta_max 33.39
_diffrn_reflns_theta_min 2.97
_exptl_absorpt_coefficient_mu 1.168
_exptl_absorpt_correction_T_max 1.000
_exptl_absorpt_correction_T_min 0.867
_exptl_absorpt_correction_type multi-scan
_exptl_absorpt_process_details
;
(ABSPACK; Oxford Diffraction, 2010)
;
_exptl_crystal_colour green
_exptl_crystal_density_diffrn 1.579
_exptl_crystal_density_method 'not measured'
_exptl_crystal_description prismatic
_exptl_crystal_F_000 746
_exptl_crystal_size_max 0.30
_exptl_crystal_size_mid 0.21
_exptl_crystal_size_min 0.18
_refine_diff_density_max 0.706
_refine_diff_density_min -0.507
_refine_ls_extinction_method none
_refine_ls_goodness_of_fit_ref 0.993
_refine_ls_hydrogen_treatment mixed
_refine_ls_matrix_type full
_refine_ls_number_parameters 396
_refine_ls_number_reflns 10796
_refine_ls_number_restraints 1
_refine_ls_restrained_S_all 0.993
_refine_ls_R_factor_all 0.0418
_refine_ls_R_factor_gt 0.0308
_refine_ls_shift/su_max 0.012
_refine_ls_shift/su_mean 0.000
_refine_ls_structure_factor_coef Fsqd
_refine_ls_weighting_details 'w=1/[\s^2^(Fo^2^)+(0.0335P)^2^+0.9652P] where P=(Fo^2^+2Fc^2^)/3'
_refine_ls_weighting_scheme calc
_refine_ls_wR_factor_gt 0.0712
_refine_ls_wR_factor_ref 0.0785
_reflns_number_gt 9113
_reflns_number_total 10796
_reflns_threshold_expression I>2\s(I)
_cod_data_source_file gg2076.cif
_cod_data_source_block I
_cod_database_code 2234183
_cod_database_fobs_code 2234183

loop_
_symmetry_equiv_pos_as_xyz
'x, y, z'
'-x, -y, -z'

loop_
_atom_site_type_symbol
_atom_site_label
_atom_site_fract_x
_atom_site_fract_y
_atom_site_fract_z
_atom_site_U_iso_or_equiv
_atom_site_adp_type
_atom_site_calc_flag
_atom_site_refinement_flags
_atom_site_occupancy
_atom_site_symmetry_multiplicity
Cu Cu1 0.120933(16) 0.021416(13) 0.473791(12) 0.01201(4) Uani d . 1 1
Cl Cl3 -0.08018(4) 0.53916(3) 0.12807(3) 0.02570(8) Uani d . 1 1
Cl Cl2 -0.24985(4) 0.22114(3) 1.09549(3) 0.02408(7) Uani d . 1 1
S S1D 0.46463(3) -0.01303(3) 0.37338(3) 0.01652(7) Uani d . 1 1
Cl Cl4 0.36720(4) 0.26927(3) 0.29584(3) 0.02399(8) Uani d . 1 1
Cl Cl1 -0.13597(4) -0.16032(3) 0.90149(3) 0.02907(9) Uani d . 1 1
O O2 0.02500(10) 0.14887(8) 0.38286(8) 0.01807(19) Uani d . 1 1
O O1D 0.31958(10) 0.04789(8) 0.43929(8) 0.01638(18) Uani d . 1 1
O O1 0.03591(10) 0.12257(9) 0.59225(8) 0.0190(2) Uani d . 1 1
O O1' 0.16521(11) -0.08291(9) 0.36053(8) 0.0197(2) Uani d . 1 1
O O2' 0.17899(11) -0.11273(9) 0.57158(9) 0.0205(2) Uani d . 1 1
N N012 0.05900(13) 0.35894(10) 0.27795(10) 0.0178(2) Uani d D 1 1
H H012 0.097(2) 0.2948(17) 0.2976(15) 0.021 Uiso d D 1 1
C C14 -0.21991(14) 0.07801(12) 1.10092(11) 0.0177(2) Uani d . 1 1
C C28 -0.06437(14) 0.42098(11) 0.35062(11) 0.0169(2) Uani d . 1 1
C C8 -0.31758(14) 0.17788(12) 0.88170(10) 0.0159(2) Uani d . 1 1
N N1 -0.19748(13) 0.08795(11) 0.90651(10) 0.0205(2) Uani d D 1 1
H H1 -0.153(2) 0.0471(17) 0.8576(16) 0.025 Uiso d D 1 1
C C31 0.17566(15) 0.56327(12) 0.07734(12) 0.0199(3) Uani d . 1 1
H H31 0.1352 0.6248 0.0308 0.024 Uiso calc R 1 1
C C13 -0.21504(15) 0.01805(13) 1.19914(11) 0.0199(3) Uani d . 1 1
H H13 -0.2323 0.0557 1.2620 0.024 Uiso calc R 1 1
C C27 -0.07237(16) 0.51895(12) 0.39113(12) 0.0205(3) Uani d . 1 1
H H27 0.0052 0.5456 0.3691 0.025 Uiso calc R 1 1
C C2 -0.15089(14) 0.23216(12) 0.72217(11) 0.0162(2) Uani d . 1 1
H H2A -0.0860 0.2187 0.7713 0.019 Uiso calc R 1 1
H H2B -0.1537 0.3038 0.6800 0.019 Uiso calc R 1 1
C C9 -0.19799(14) 0.02709(12) 1.00581(11) 0.0176(3) Uani d . 1 1
C C1 -0.08847(14) 0.13770(11) 0.64569(10) 0.0136(2) Uani d . 1 1
C C30 0.09412(15) 0.50313(12) 0.14053(11) 0.0187(3) Uani d . 1 1
C C1D 0.44047(16) -0.01951(14) 0.24247(11) 0.0219(3) Uani d . 1 1
H H02A 0.3665 -0.0520 0.2481 0.033 Uiso calc R 1 1
H H02B 0.5298 -0.0667 0.1995 0.033 Uiso calc R 1 1
H H02C 0.4118 0.0566 0.2080 0.033 Uiso calc R 1 1
C C5 -0.55113(15) 0.35002(13) 0.82325(12) 0.0232(3) Uani d . 1 1
H H5 -0.6306 0.4077 0.8023 0.028 Uiso calc R 1 1
C C12 -0.18466(15) -0.09755(14) 1.20482(12) 0.0221(3) Uani d . 1 1
H H12 -0.1810 -0.1394 1.2718 0.026 Uiso calc R 1 1
C C11 -0.15969(15) -0.15203(13) 1.11267(13) 0.0223(3) Uani d . 1 1
H H11 -0.1375 -0.2313 1.1161 0.027 Uiso calc R 1 1
C C7 -0.45321(15) 0.19793(13) 0.94636(11) 0.0190(3) Uani d . 1 1
H H7 -0.4663 0.1523 1.0103 0.023 Uiso calc R 1 1
C C6 -0.56910(15) 0.28436(13) 0.91755(12) 0.0216(3) Uani d . 1 1
H H6 -0.6609 0.2986 0.9625 0.026 Uiso calc R 1 1
C C2D 0.50562(18) -0.15937(13) 0.41473(14) 0.0281(3) Uani d . 1 1
H H03A 0.5213 -0.1717 0.4879 0.042 Uiso calc R 1 1
H H03B 0.5917 -0.2037 0.3665 0.042 Uiso calc R 1 1
H H03C 0.4263 -0.1828 0.4124 0.042 Uiso calc R 1 1
C C4 -0.41565(15) 0.33051(12) 0.75986(12) 0.0198(3) Uani d . 1 1
H H4 -0.4034 0.3757 0.6955 0.024 Uiso calc R 1 1
C C26 -0.19259(16) 0.57789(13) 0.46336(12) 0.0227(3) Uani d . 1 1
H H26 -0.1974 0.6449 0.4900 0.027 Uiso calc R 1 1
C C22 -0.17896(14) 0.28408(11) 0.32842(11) 0.0162(2) Uani d . 1 1
H H22A -0.1299 0.2857 0.2522 0.019 Uiso calc R 1 1
H H22B -0.2780 0.2907 0.3311 0.019 Uiso calc R 1 1
C C32 0.31703(15) 0.53252(12) 0.08282(12) 0.0205(3) Uani d . 1 1
H H32 0.3734 0.5742 0.0412 0.025 Uiso calc R 1 1
C C10 -0.16740(15) -0.09000(13) 1.01577(11) 0.0196(3) Uani d . 1 1
C C21 -0.10505(14) 0.17246(11) 0.38384(10) 0.0142(2) Uani d . 1 1
C C23 -0.17988(14) 0.38320(11) 0.37996(11) 0.0159(2) Uani d . 1 1
C C3 -0.29740(14) 0.24632(11) 0.78848(10) 0.0151(2) Uani d . 1 1
C C24 -0.29898(15) 0.44231(12) 0.45452(12) 0.0201(3) Uani d . 1 1
H H24 -0.3769 0.4160 0.4769 0.024 Uiso calc R 1 1
C C25 -0.30575(16) 0.53873(13) 0.49652(13) 0.0243(3) Uani d . 1 1
H H25 -0.3872 0.5775 0.5475 0.029 Uiso calc R 1 1
C C33 0.37580(15) 0.44104(12) 0.14897(12) 0.0196(3) Uani d . 1 1
H H33 0.4735 0.4179 0.1507 0.024 Uiso calc R 1 1
C C34 0.29167(14) 0.38323(11) 0.21269(11) 0.0167(2) Uani d . 1 1
C C29 0.14713(14) 0.41375(11) 0.21268(11) 0.0163(2) Uani d . 1 1

loop_
_atom_site_aniso_label
_atom_site_aniso_U_11
_atom_site_aniso_U_22
_atom_site_aniso_U_33
_atom_site_aniso_U_12
_atom_site_aniso_U_13
_atom_site_aniso_U_23
Cu1 0.01134(7) 0.01206(8) 0.01214(7) -0.00424(6) -0.00065(5) -0.00190(5)
Cl3 0.01649(15) 0.03093(19) 0.02816(18) -0.00870(14) -0.00621(13) 0.00686(14)
Cl2 0.02819(18) 0.02315(17) 0.02436(16) -0.01136(14) -0.00732(14) -0.00237(13)
S1D 0.01188(14) 0.01976(16) 0.01874(15) -0.00561(12) -0.00296(11) -0.00384(12)
Cl4 0.02377(17) 0.01794(16) 0.02430(16) -0.00113(13) -0.00500(13) 0.00066(12)
Cl1 0.02692(18) 0.02932(19) 0.02732(18) -0.00156(15) -0.00549(14) -0.01270(15)
O2 0.0154(4) 0.0174(5) 0.0202(5) -0.0061(4) -0.0037(4) 0.0033(4)
O1D 0.0130(4) 0.0179(5) 0.0176(4) -0.0055(4) -0.0002(3) -0.0039(4)
O1 0.0154(4) 0.0255(5) 0.0171(4) -0.0091(4) 0.0031(4) -0.0097(4)
O1' 0.0168(5) 0.0198(5) 0.0232(5) -0.0089(4) 0.0040(4) -0.0112(4)
O2' 0.0176(5) 0.0186(5) 0.0256(5) -0.0086(4) -0.0057(4) 0.0057(4)
N012 0.0174(5) 0.0128(5) 0.0200(5) -0.0058(4) 0.0018(4) 0.0003(4)
C14 0.0140(6) 0.0215(7) 0.0176(6) -0.0060(5) -0.0030(5) -0.0018(5)
C28 0.0164(6) 0.0154(6) 0.0163(6) -0.0046(5) -0.0010(5) -0.0003(5)
C8 0.0138(6) 0.0196(6) 0.0139(5) -0.0041(5) -0.0031(4) -0.0048(5)
N1 0.0152(5) 0.0249(6) 0.0139(5) -0.0001(5) 0.0005(4) -0.0023(4)
C31 0.0186(6) 0.0176(6) 0.0207(6) -0.0060(5) -0.0012(5) 0.0019(5)
C13 0.0152(6) 0.0294(7) 0.0163(6) -0.0087(5) -0.0040(5) -0.0014(5)
C27 0.0205(6) 0.0192(7) 0.0220(6) -0.0080(5) -0.0023(5) -0.0026(5)
C2 0.0149(6) 0.0175(6) 0.0167(6) -0.0064(5) -0.0002(5) -0.0062(5)
C9 0.0116(5) 0.0231(7) 0.0159(6) -0.0038(5) -0.0016(5) -0.0019(5)
C1 0.0139(5) 0.0135(6) 0.0123(5) -0.0031(4) -0.0028(4) -0.0013(4)
C30 0.0150(6) 0.0198(6) 0.0206(6) -0.0070(5) -0.0021(5) 0.0000(5)
C1D 0.0190(6) 0.0308(8) 0.0181(6) -0.0108(6) -0.0015(5) -0.0066(5)
C5 0.0145(6) 0.0254(7) 0.0257(7) -0.0015(5) -0.0044(5) -0.0035(6)
C12 0.0150(6) 0.0296(8) 0.0202(6) -0.0072(5) -0.0059(5) 0.0051(6)
C11 0.0152(6) 0.0213(7) 0.0279(7) -0.0035(5) -0.0062(5) 0.0012(6)
C7 0.0157(6) 0.0244(7) 0.0157(6) -0.0066(5) -0.0005(5) -0.0033(5)
C6 0.0124(6) 0.0288(8) 0.0220(6) -0.0053(5) -0.0005(5) -0.0074(6)
C2D 0.0259(8) 0.0193(7) 0.0342(8) -0.0007(6) -0.0085(6) -0.0017(6)
C4 0.0181(6) 0.0197(6) 0.0196(6) -0.0043(5) -0.0032(5) -0.0025(5)
C26 0.0226(7) 0.0181(7) 0.0260(7) -0.0040(5) -0.0040(6) -0.0069(5)
C22 0.0162(6) 0.0161(6) 0.0163(6) -0.0055(5) -0.0050(5) 0.0013(5)
C32 0.0190(6) 0.0197(7) 0.0217(6) -0.0091(5) 0.0017(5) -0.0015(5)
C10 0.0141(6) 0.0226(7) 0.0196(6) -0.0023(5) -0.0032(5) -0.0052(5)
C21 0.0156(6) 0.0143(6) 0.0116(5) -0.0044(5) -0.0015(4) -0.0024(4)
C23 0.0157(6) 0.0142(6) 0.0168(6) -0.0041(5) -0.0037(5) 0.0002(4)
C3 0.0132(5) 0.0170(6) 0.0153(5) -0.0049(5) -0.0006(4) -0.0068(4)
C24 0.0148(6) 0.0210(7) 0.0220(6) -0.0043(5) -0.0015(5) -0.0022(5)
C25 0.0183(7) 0.0240(7) 0.0259(7) -0.0025(5) 0.0000(5) -0.0084(6)
C33 0.0147(6) 0.0199(7) 0.0233(6) -0.0056(5) -0.0004(5) -0.0056(5)
C34 0.0168(6) 0.0135(6) 0.0177(6) -0.0033(5) -0.0025(5) -0.0020(5)
C29 0.0164(6) 0.0140(6) 0.0175(6) -0.0062(5) 0.0005(5) -0.0024(5)

loop_
_atom_type_symbol
_atom_type_description
_atom_type_scat_dispersion_real
_atom_type_scat_dispersion_imag
_atom_type_scat_source
C C 0.0033 0.0016 'International Tables Vol C Tables 4.2.6.8 and 6.1.1.4'
H H 0.0000 0.0000 'International Tables Vol C Tables 4.2.6.8 and 6.1.1.4'
N N 0.0061 0.0033 'International Tables Vol C Tables 4.2.6.8 and 6.1.1.4'
O O 0.0106 0.0060 'International Tables Vol C Tables 4.2.6.8 and 6.1.1.4'
Cl Cl 0.1484 0.1585 'International Tables Vol C Tables 4.2.6.8 and 6.1.1.4'
Cu Cu 0.3201 1.2651 'International Tables Vol C Tables 4.2.6.8 and 6.1.1.4'
S S 0.1246 0.1234 'International Tables Vol C Tables 4.2.6.8 and 6.1.1.4'

loop_
_geom_angle_atom_site_label_1
_geom_angle_atom_site_label_2
_geom_angle_atom_site_label_3
_geom_angle_site_symmetry_1
_geom_angle_site_symmetry_3
_geom_angle
_geom_angle_publ_flag
O2 Cu1 O1 . . 86.92(5) y
O2 Cu1 O2' . . 167.83(4) y
O1 Cu1 O2' . . 92.47(6) y
O2 Cu1 O1' . . 90.59(5) y
O1 Cu1 O1' . . 167.60(4) y
O2' Cu1 O1' . . 87.41(6) y
O2 Cu1 O1D . . 97.11(5) y
O1 Cu1 O1D . . 94.31(4) y
O2' Cu1 O1D . . 95.06(4) y
O1' Cu1 O1D . . 98.06(4) y
O2 Cu1 Cu1 . 2_556 86.45(4) y
O1 Cu1 Cu1 . 2_556 85.35(3) y
O2' Cu1 Cu1 . 2_556 81.39(4) y
O1' Cu1 Cu1 . 2_556 82.36(3) y
O1D Cu1 Cu1 . 2_556 176.41(3) y
O1D S1D C1D . . 106.71(7) ?
O1D S1D C2D . . 106.52(7) ?
C1D S1D C2D . . 98.13(8) ?
C21 O2 Cu1 . . 120.01(9) ?
S1D O1D Cu1 . . 133.22(6) ?
C1 O1 Cu1 . . 121.65(9) ?
C1 O1' Cu1 2_556 . 124.30(9) ?
C21 O2' Cu1 2_556 . 125.79(9) ?
C29 N012 C28 . . 119.75(12) ?
C29 N012 H012 . . 116.5(14) ?
C28 N012 H012 . . 115.4(14) ?
C13 C14 C9 . . 122.73(14) ?
C13 C14 Cl2 . . 118.27(11) ?
C9 C14 Cl2 . . 118.98(11) ?
C27 C28 C23 . . 120.00(13) ?
C27 C28 N012 . . 121.21(13) ?
C23 C28 N012 . . 118.79(13) ?
C7 C8 C3 . . 120.06(13) ?
C7 C8 N1 . . 121.86(13) ?
C3 C8 N1 . . 118.07(12) ?
C9 N1 C8 . . 123.36(12) ?
C9 N1 H1 . . 111.4(14) ?
C8 N1 H1 . . 113.6(14) ?
C30 C31 C32 . . 119.23(13) ?
C30 C31 H31 . . 120.4 ?
C32 C31 H31 . . 120.4 ?
C14 C13 C12 . . 119.40(14) ?
C14 C13 H13 . . 120.3 ?
C12 C13 H13 . . 120.3 ?
C26 C27 C28 . . 120.68(14) ?
C26 C27 H27 . . 119.7 ?
C28 C27 H27 . . 119.7 ?
C3 C2 C1 . . 115.83(11) ?
C3 C2 H2A . . 108.3 ?
C1 C2 H2A . . 108.3 ?
C3 C2 H2B . . 108.3 ?
C1 C2 H2B . . 108.3 ?
H2A C2 H2B . . 107.4 ?
N1 C9 C14 . . 122.05(14) ?
N1 C9 C10 . . 122.15(13) ?
C14 C9 C10 . . 115.66(13) ?
O1' C1 O1 2_556 . 125.60(12) ?
O1' C1 C2 2_556 . 117.90(12) ?
O1 C1 C2 . . 116.48(12) ?
C31 C30 C29 . . 122.77(13) ?
C31 C30 Cl3 . . 118.42(11) ?
C29 C30 Cl3 . . 118.81(10) ?
S1D C1D H02A . . 109.5 ?
S1D C1D H02B . . 109.5 ?
H02A C1D H02B . . 109.5 ?
S1D C1D H02C . . 109.5 ?
H02A C1D H02C . . 109.5 ?
H02B C1D H02C . . 109.5 ?
C6 C5 C4 . . 119.31(14) ?
C6 C5 H5 . . 120.3 ?
C4 C5 H5 . . 120.3 ?
C11 C12 C13 . . 120.00(14) ?
C11 C12 H12 . . 120.0 ?
C13 C12 H12 . . 120.0 ?
C10 C11 C12 . . 119.50(15) ?
C10 C11 H11 . . 120.3 ?
C12 C11 H11 . . 120.3 ?
C6 C7 C8 . . 120.25(13) ?
C6 C7 H7 . . 119.9 ?
C8 C7 H7 . . 119.9 ?
C5 C6 C7 . . 120.16(13) ?
C5 C6 H6 . . 119.9 ?
C7 C6 H6 . . 119.9 ?
S1D C2D H03A . . 109.5 ?
S1D C2D H03B . . 109.5 ?
H03A C2D H03B . . 109.5 ?
S1D C2D H03C . . 109.5 ?
H03A C2D H03C . . 109.5 ?
H03B C2D H03C . . 109.5 ?
C5 C4 C3 . . 121.55(14) ?
C5 C4 H4 . . 119.2 ?
C3 C4 H4 . . 119.2 ?
C25 C26 C27 . . 119.88(14) ?
C25 C26 H26 . . 120.1 ?
C27 C26 H26 . . 120.1 ?
C23 C22 C21 . . 111.97(11) ?
C23 C22 H22A . . 109.2 ?
C21 C22 H22A . . 109.2 ?
C23 C22 H22B . . 109.2 ?
C21 C22 H22B . . 109.2 ?
H22A C22 H22B . . 107.9 ?
C33 C32 C31 . . 119.92(13) ?
C33 C32 H32 . . 120.0 ?
C31 C32 H32 . . 120.0 ?
C11 C10 C9 . . 122.69(14) ?
C11 C10 Cl1 . . 118.58(12) ?
C9 C10 Cl1 . . 118.73(11) ?
O2' C21 O2 2_556 . 125.72(13) ?
O2' C21 C22 2_556 . 117.28(12) ?
O2 C21 C22 . . 116.98(12) ?
C28 C23 C24 . . 118.49(13) ?
C28 C23 C22 . . 120.72(12) ?
C24 C23 C22 . . 120.72(13) ?
C4 C3 C8 . . 118.60(12) ?
C4 C3 C2 . . 120.36(13) ?
C8 C3 C2 . . 121.01(12) ?
C25 C24 C23 . . 121.42(14) ?
C25 C24 H24 . . 119.3 ?
C23 C24 H24 . . 119.3 ?
C26 C25 C24 . . 119.44(14) ?
C26 C25 H25 . . 120.3 ?
C24 C25 H25 . . 120.3 ?
C32 C33 C34 . . 119.82(13) ?
C32 C33 H33 . . 120.1 ?
C34 C33 H33 . . 120.1 ?
C33 C34 C29 . . 122.24(13) ?
C33 C34 Cl4 . . 119.09(11) ?
C29 C34 Cl4 . . 118.66(10) ?
N012 C29 C30 . . 120.60(13) ?
N012 C29 C34 . . 123.50(13) ?
C30 C29 C34 . . 115.89(12) ?

loop_
_geom_bond_atom_site_label_1
_geom_bond_atom_site_label_2
_geom_bond_site_symmetry_2
_geom_bond_distance
_geom_bond_publ_flag
Cu1 O2 . 1.9647(11) y
Cu1 O1 . 1.9655(11) y
Cu1 O2' . 1.9725(11) y
Cu1 O1' . 1.9799(11) y
Cu1 O1D . 2.1344(14) y
Cu1 Cu1 2_556 2.6619(12) y
Cl3 C30 . 1.7350(17) ?
Cl2 C14 . 1.7344(17) ?
S1D O1D . 1.5122(11) ?
S1D C1D . 1.7889(16) ?
S1D C2D . 1.7905(18) ?
Cl4 C34 . 1.7368(15) ?
Cl1 C10 . 1.7406(16) ?
O2 C21 . 1.2649(17) ?
O1 C1 . 1.2595(16) ?
O1' C1 2_556 1.2592(17) ?
O2' C21 2_556 1.2578(16) ?
N012 C29 . 1.3959(18) ?
N012 C28 . 1.4212(18) ?
N012 H012 . 0.80(2) ?
C14 C13 . 1.386(2) ?
C14 C9 . 1.405(2) ?
C28 C27 . 1.394(2) ?
C28 C23 . 1.397(2) ?
C8 C7 . 1.3966(19) ?
C8 C3 . 1.401(2) ?
C8 N1 . 1.4193(18) ?
N1 C9 . 1.4003(19) ?
N1 H1 . 0.81(2) ?
C31 C30 . 1.386(2) ?
C31 C32 . 1.387(2) ?
C31 H31 . 0.9500 ?
C13 C12 . 1.389(2) ?
C13 H13 . 0.9500 ?
C27 C26 . 1.388(2) ?
C27 H27 . 0.9500 ?
C2 C3 . 1.5050(19) ?
C2 C1 . 1.5203(19) ?
C2 H2A . 0.9900 ?
C2 H2B . 0.9900 ?
C9 C10 . 1.405(2) ?
C1 O1' 2_556 1.2592(17) ?
C30 C29 . 1.400(2) ?
C1D H02A . 0.9800 ?
C1D H02B . 0.9800 ?
C1D H02C . 0.9800 ?
C5 C6 . 1.389(2) ?
C5 C4 . 1.390(2) ?
C5 H5 . 0.9500 ?
C12 C11 . 1.388(2) ?
C12 H12 . 0.9500 ?
C11 C10 . 1.385(2) ?
C11 H11 . 0.9500 ?
C7 C6 . 1.389(2) ?
C7 H7 . 0.9500 ?
C6 H6 . 0.9500 ?
C2D H03A . 0.9800 ?
C2D H03B . 0.9800 ?
C2D H03C . 0.9800 ?
C4 C3 . 1.392(2) ?
C4 H4 . 0.9500 ?
C26 C25 . 1.388(2) ?
C26 H26 . 0.9500 ?
C22 C23 . 1.511(2) ?
C22 C21 . 1.5198(19) ?
C22 H22A . 0.9900 ?
C22 H22B . 0.9900 ?
C32 C33 . 1.384(2) ?
C32 H32 . 0.9500 ?
C21 O2' 2_556 1.2579(16) ?
C23 C24 . 1.3992(19) ?
C24 C25 . 1.390(2) ?
C24 H24 . 0.9500 ?
C25 H25 . 0.9500 ?
C33 C34 . 1.386(2) ?
C33 H33 . 0.9500 ?
C34 C29 . 1.402(2) ?

loop_
_geom_torsion_atom_site_label_1
_geom_torsion_atom_site_label_2
_geom_torsion_atom_site_label_3
_geom_torsion_atom_site_label_4
_geom_torsion_site_symmetry_1
_geom_torsion_site_symmetry_4
_geom_torsion
O1 Cu1 O2 C21 . . -80.75(10)
O2' Cu1 O2 C21 . . 6.7(3)
O1' Cu1 O2 C21 . . 87.09(10)
O1D Cu1 O2 C21 . . -174.72(10)
Cu1 Cu1 O2 C21 2_556 . 4.78(10)
C1D S1D O1D Cu1 . . 54.37(10)
C2D S1D O1D Cu1 . . -49.71(10)
O2 Cu1 O1D S1D . . -106.94(9)
O1 Cu1 O1D S1D . . 165.63(8)
O2' Cu1 O1D S1D . . 72.77(9)
O1' Cu1 O1D S1D . . -15.32(9)
O2 Cu1 O1 C1 . . 84.24(11)
O2' Cu1 O1 C1 . . -83.59(11)
O1' Cu1 O1 C1 . . 5.6(3)
O1D Cu1 O1 C1 . . -178.85(10)
Cu1 Cu1 O1 C1 2_556 . -2.44(10)
O2 Cu1 O1' C1 . 2_556 -93.06(12)
O1 Cu1 O1' C1 . 2_556 -14.8(3)
O2' Cu1 O1' C1 . 2_556 74.93(11)
O1D Cu1 O1' C1 . 2_556 169.68(11)
Cu1 Cu1 O1' C1 2_556 2_556 -6.72(11)
O2 Cu1 O2' C21 . 2_556 2.2(3)
O1 Cu1 O2' C21 . 2_556 89.04(12)
O1' Cu1 O2' C21 . 2_556 -78.54(11)
O1D Cu1 O2' C21 . 2_556 -176.41(11)
Cu1 Cu1 O2' C21 2_556 2_556 4.12(11)
C29 N012 C28 C27 . . -26.4(2)
C29 N012 C28 C23 . . 152.56(13)
C7 C8 N1 C9 . . -13.2(2)
C3 C8 N1 C9 . . 167.83(13)
C9 C14 C13 C12 . . 1.3(2)
Cl2 C14 C13 C12 . . -177.01(11)
C23 C28 C27 C26 . . 2.1(2)
N012 C28 C27 C26 . . -178.99(14)
C8 N1 C9 C14 . . -63.1(2)
C8 N1 C9 C10 . . 121.19(16)
C13 C14 C9 N1 . . -177.33(13)
Cl2 C14 C9 N1 . . 0.95(18)
C13 C14 C9 C10 . . -1.3(2)
Cl2 C14 C9 C10 . . 176.94(10)
Cu1 O1 C1 O1' . 2_556 8.65(19)
Cu1 O1 C1 C2 . . -169.98(9)
C3 C2 C1 O1' . 2_556 3.49(18)
C3 C2 C1 O1 . . -177.76(12)
C32 C31 C30 C29 . . 1.9(2)
C32 C31 C30 Cl3 . . -177.23(11)
C14 C13 C12 C11 . . -0.1(2)
C13 C12 C11 C10 . . -0.9(2)
C3 C8 C7 C6 . . 1.2(2)
N1 C8 C7 C6 . . -177.75(13)
C4 C5 C6 C7 . . -1.9(2)
C8 C7 C6 C5 . . 1.2(2)
C6 C5 C4 C3 . . 0.2(2)
C28 C27 C26 C25 . . 0.5(2)
C30 C31 C32 C33 . . 1.5(2)
C12 C11 C10 C9 . . 0.8(2)
C12 C11 C10 Cl1 . . -179.88(11)
N1 C9 C10 C11 . . 176.25(13)
C14 C9 C10 C11 . . 0.3(2)
N1 C9 C10 Cl1 . . -3.02(18)
C14 C9 C10 Cl1 . . -179.00(10)
Cu1 O2 C21 O2' . 2_556 -9.74(19)
Cu1 O2 C21 C22 . . 168.74(9)
C23 C22 C21 O2' . 2_556 116.54(13)
C23 C22 C21 O2 . . -62.08(16)
C27 C28 C23 C24 . . -3.4(2)
N012 C28 C23 C24 . . 177.69(13)
C27 C28 C23 C22 . . 173.79(13)
N012 C28 C23 C22 . . -5.15(19)
C21 C22 C23 C28 . . 85.23(16)
C21 C22 C23 C24 . . -97.69(15)
C5 C4 C3 C8 . . 2.1(2)
C5 C4 C3 C2 . . -175.91(13)
C7 C8 C3 C4 . . -2.8(2)
N1 C8 C3 C4 . . 176.17(12)
C7 C8 C3 C2 . . 175.18(12)
N1 C8 C3 C2 . . -5.80(19)
C1 C2 C3 C4 . . -100.88(15)
C1 C2 C3 C8 . . 81.12(16)
C28 C23 C24 C25 . . 2.1(2)
C22 C23 C24 C25 . . -175.05(13)
C27 C26 C25 C24 . . -1.8(2)
C23 C24 C25 C26 . . 0.5(2)
C31 C32 C33 C34 . . -2.6(2)
C32 C33 C34 C29 . . 0.3(2)
C32 C33 C34 Cl4 . . -179.55(11)
C28 N012 C29 C30 . . -59.39(19)
C28 N012 C29 C34 . . 121.85(15)
C31 C30 C29 N012 . . 177.19(14)
Cl3 C30 C29 N012 . . -3.74(19)
C31 C30 C29 C34 . . -4.0(2)
Cl3 C30 C29 C34 . . 175.12(10)
C33 C34 C29 N012 . . -178.30(13)
Cl4 C34 C29 N012 . . 1.52(19)
C33 C34 C29 C30 . . 2.9(2)
Cl4 C34 C29 C30 . . -177.30(10)
